data_1554205
loop_
_publ_author_name
'Peng, Zhe'
'Ji, Yingchun'
'Huang, Zihan'
'Tong, Bin'
'Shi, Jianbing'
'Dong, Yuping'

_publ_section_title
;
 A strategy for the molecular design of aggregation-induced emission units
 further modified by substituents
;
_journal_issue 6
_journal_name_full 'Materials Chemistry Frontiers'
_journal_page_first 1175
_journal_paper_doi 10.1039/C8QM00096D
_journal_volume 2
_journal_year 2018
_chemical_formula_moiety '2(C16 H10 N2)'
_chemical_formula_sum 'C32 H20 N4'
_chemical_formula_weight 460.52
_space_group_crystal_system triclinic
_space_group_IT_number 2
_space_group_name_Hall '-P 1'
_space_group_name_H-M_alt 'P -1'
_atom_sites_solution_hydrogens geom
_atom_sites_solution_primary direct
_atom_sites_solution_secondary difmap
_audit_creation_date 2015-06-05
_audit_creation_method
;
  Olex2 1.1
  (compiled 2011.02.15 svn.r1672, GUI svn.r3494)
;
_audit_update_record
;
2017-04-18 deposited with the CCDC.
2018-04-10 downloaded from the CCDC.
;
_cell_angle_alpha 97.209(10)
_cell_angle_beta 98.460(10)
_cell_angle_gamma 102.006(10)
_cell_formula_units_Z 1
_cell_length_a 6.0244(7)
_cell_length_b 9.5199(11)
_cell_length_c 10.6867(14)
_cell_measurement_reflns_used 839
_cell_measurement_temperature 102.4
_cell_measurement_theta_max 29.5482
_cell_measurement_theta_min 3.1753
_cell_volume 585.20(13)
_computing_cell_refinement
;
CrysAlisPro, Agilent Technologies,
Version 1.171.35.11 (release 16-05-2011 CrysAlis171 .NET)
(compiled May 16 2011,17:55:39)
;
_computing_data_collection
;
CrysAlisPro, Agilent Technologies,
Version 1.171.35.11 (release 16-05-2011 CrysAlis171 .NET)
(compiled May 16 2011,17:55:39)
;
_computing_data_reduction
;
CrysAlisPro, Agilent Technologies,
Version 1.171.35.11 (release 16-05-2011 CrysAlis171 .NET)
(compiled May 16 2011,17:55:39)
;
_computing_molecular_graphics
;
O. V. Dolomanov, L. J. Bourhis, R. J. Gildea, J. A. K. Howard and H. Puschmann,
OLEX2: a complete structure solution, refinement and analysis program.
J. Appl. Cryst. (2009). 42, 339-341.
;
_computing_publication_material
;
O. V. Dolomanov, L. J. Bourhis, R. J. Gildea, J. A. K. Howard and H. Puschmann,
OLEX2: a complete structure solution, refinement and analysis program.
J. Appl. Cryst. (2009). 42, 339-341.
;
_computing_structure_refinement 'SHELXL-97 (Sheldrick, 1997)'
_computing_structure_solution 'A short history of SHELX (Sheldrick, 2007)/Bruker'
_diffrn_ambient_temperature 102.4
_diffrn_detector_area_resol_mean 16.0971
_diffrn_measured_fraction_theta_full 0.999
_diffrn_measured_fraction_theta_max 0.999
_diffrn_measurement_details
;
#__ type_ start__ end____ width___ exp.time_
  1 omega   -8.00   86.00   1.0000   10.0000
omega____ theta____ kappa____ phi______ frames
    -       18.7335   77.0000  120.0000 94

#__ type_ start__ end____ width___ exp.time_
  2 omega   -5.00   48.00   1.0000   10.0000
omega____ theta____ kappa____ phi______ frames
    -       18.7335   77.0000 -120.0000 53

#__ type_ start__ end____ width___ exp.time_
  3 omega    1.00   78.00   1.0000   10.0000
omega____ theta____ kappa____ phi______ frames
    -       18.7335   37.0000  -60.0000 77

#__ type_ start__ end____ width___ exp.time_
  4 omega  -45.00   45.00   1.0000   10.0000
omega____ theta____ kappa____ phi______ frames
    -       18.7335  -77.0000    0.0000 90
;
_diffrn_measurement_device_type 'Xcalibur, Eos, Gemini'
_diffrn_measurement_method '\w scans'
_diffrn_orient_matrix_UB_11 -0.0485447000
_diffrn_orient_matrix_UB_12 -0.0150650000
_diffrn_orient_matrix_UB_13 -0.0662383000
_diffrn_orient_matrix_UB_21 0.0395392000
_diffrn_orient_matrix_UB_22 -0.0652880000
_diffrn_orient_matrix_UB_23 -0.0059898000
_diffrn_orient_matrix_UB_31 -0.1051332000
_diffrn_orient_matrix_UB_32 -0.0382990000
_diffrn_orient_matrix_UB_33 0.0141770000
_diffrn_radiation_monochromator graphite
_diffrn_radiation_type 'Mo K\a'
_diffrn_radiation_wavelength 0.7107
_diffrn_reflns_av_R_equivalents 0.0314
_diffrn_reflns_av_unetI/netI 0.0591
_diffrn_reflns_limit_h_max 7
_diffrn_reflns_limit_h_min -7
_diffrn_reflns_limit_k_max 11
_diffrn_reflns_limit_k_min -11
_diffrn_reflns_limit_l_max 8
_diffrn_reflns_limit_l_min -13
_diffrn_reflns_number 3754
_diffrn_reflns_theta_full 26.00
_diffrn_reflns_theta_max 26.00
_diffrn_reflns_theta_min 3.18
_diffrn_source 'Enhance (Mo) X-ray Source'
_exptl_absorpt_coefficient_mu 0.078
_exptl_absorpt_correction_T_max 1.00000
_exptl_absorpt_correction_T_min 0.82307
_exptl_absorpt_correction_type multi-scan
_exptl_absorpt_process_details
;
CrysAlisPro, Agilent Technologies,
Version 1.171.35.11 (release 16-05-2011 CrysAlis171 .NET)
(compiled May 16 2011,17:55:39)
Empirical absorption correction using spherical harmonics,
 implemented in SCALE3 ABSPACK scaling algorithm.
;
_exptl_crystal_density_diffrn 1.307
_exptl_crystal_density_method 'not measured'
_exptl_crystal_F_000 240
_exptl_crystal_size_max 0.70
_exptl_crystal_size_mid 0.10
_exptl_crystal_size_min 0.08
_refine_diff_density_max 0.199
_refine_diff_density_min -0.226
_refine_diff_density_rms 0.047
_refine_ls_extinction_method none
_refine_ls_goodness_of_fit_ref 1.037
_refine_ls_hydrogen_treatment mixed
_refine_ls_matrix_type full
_refine_ls_number_parameters 163
_refine_ls_number_reflns 2302
_refine_ls_number_restraints 0
_refine_ls_restrained_S_all 1.037
_refine_ls_R_factor_all 0.0692
_refine_ls_R_factor_gt 0.0486
_refine_ls_shift/su_max 0.000
_refine_ls_shift/su_mean 0.000
_refine_ls_structure_factor_coef Fsqd
_refine_ls_weighting_details 'calc w=1/[\s^2^(Fo^2^)+(0.0405P)^2^+0.0660P] where P=(Fo^2^+2Fc^2^)/3'
_refine_ls_weighting_scheme calc
_refine_ls_wR_factor_gt 0.0988
_refine_ls_wR_factor_ref 0.1101
_reflns_number_gt 1746
_reflns_number_total 2302
_reflns_threshold_expression >2sigma(I)
_cod_data_source_file c8qm00096d2.cif
_cod_data_source_block exp_3317
_cod_original_cell_volume 585.20(12)
_cod_database_code 1554205
_reflns_odcompleteness_completeness 99.88
_reflns_odcompleteness_iscentric 1
_reflns_odcompleteness_theta 26.32

loop_
_space_group_symop_id
_space_group_symop_operation_xyz
1 'x, y, z'
2 '-x, -y, -z'

loop_
_atom_site_label
_atom_site_type_symbol
_atom_site_fract_x
_atom_site_fract_y
_atom_site_fract_z
_atom_site_U_iso_or_equiv
_atom_site_adp_type
_atom_site_occupancy
_atom_site_symmetry_multiplicity
_atom_site_calc_flag
_atom_site_refinement_flags
N1 N 0.0395(2) 0.35108(15) 0.90334(14) 0.0173(3) Uani 1 1 d .
C7 C 0.5873(3) 0.35769(19) 0.56924(17) 0.0192(4) Uani 1 1 d .
C5 C 0.2401(3) 0.30555(18) 0.65726(17) 0.0190(4) Uani 1 1 d .
H5 H 0.0898 0.2521 0.6510 0.023 Uiso 1 1 calc R
C10 C 0.7136(3) 0.32826(19) 0.46765(18) 0.0208(4) Uani 1 1 d .
C6 C 0.3625(3) 0.27730(19) 0.56100(17) 0.0205(4) Uani 1 1 d .
H6 H 0.2952 0.2049 0.4910 0.025 Uiso 1 1 calc R
N2 N 0.8118(3) 0.30267(17) 0.38689(16) 0.0270(4) Uani 1 1 d .
C4 C 0.3390(3) 0.41366(18) 0.76424(17) 0.0169(4) Uani 1 1 d .
C11 C -0.0224(3) 0.19624(18) 0.86667(17) 0.0183(4) Uani 1 1 d .
C9 C 0.5648(3) 0.49301(18) 0.76996(17) 0.0181(4) Uani 1 1 d .
H9 H 0.6330 0.5651 0.8401 0.022 Uiso 1 1 calc R
C8 C 0.6883(3) 0.46686(18) 0.67426(17) 0.0193(4) Uani 1 1 d .
H8 H 0.8376 0.5214 0.6795 0.023 Uiso 1 1 calc R
C2 C 0.2115(3) 0.45119(18) 0.86489(16) 0.0173(4) Uani 1 1 d .
C12 C 0.1443(3) 0.1157(2) 0.88328(18) 0.0230(4) Uani 1 1 d .
H12 H 0.2956 0.1613 0.9211 0.028 Uiso 1 1 calc R
C16 C -0.2487(3) 0.1292(2) 0.81445(17) 0.0232(4) Uani 1 1 d .
H16 H -0.3598 0.1836 0.8050 0.028 Uiso 1 1 calc R
C13 C 0.0822(4) -0.0331(2) 0.84281(19) 0.0292(5) Uani 1 1 d .
H13 H 0.1931 -0.0878 0.8518 0.035 Uiso 1 1 calc R
C3 C 0.2236(3) 0.58978(18) 0.92901(17) 0.0182(4) Uani 1 1 d .
H3 H 0.3220 0.6762 0.9212 0.022 Uiso 1 1 calc R
C15 C -0.3088(3) -0.0213(2) 0.77594(19) 0.0313(5) Uani 1 1 d .
H15 H -0.4611 -0.0677 0.7413 0.038 Uiso 1 1 calc R
C14 C -0.1440(4) -0.1011(2) 0.7890(2) 0.0343(5) Uani 1 1 d .
H14 H -0.1844 -0.2012 0.7617 0.041 Uiso 1 1 calc R
C1 C -0.0560(3) 0.42786(18) 0.99173(17) 0.0175(4) Uani 1 1 d .

loop_
_atom_site_aniso_label
_atom_site_aniso_U_11
_atom_site_aniso_U_22
_atom_site_aniso_U_33
_atom_site_aniso_U_23
_atom_site_aniso_U_13
_atom_site_aniso_U_12
N1 0.0180(7) 0.0151(7) 0.0187(8) 0.0001(6) 0.0054(7) 0.0038(6)
C7 0.0218(9) 0.0201(9) 0.0189(9) 0.0057(8) 0.0069(8) 0.0080(8)
C5 0.0166(9) 0.0197(9) 0.0208(10) 0.0039(8) 0.0045(8) 0.0034(8)
C10 0.0198(9) 0.0192(9) 0.0221(10) 0.0029(8) 0.0028(8) 0.0026(8)
C6 0.0231(9) 0.0203(9) 0.0183(10) 0.0024(8) 0.0039(8) 0.0058(8)
N2 0.0258(8) 0.0285(9) 0.0270(9) 0.0024(7) 0.0103(8) 0.0047(7)
C4 0.0177(9) 0.0164(9) 0.0186(9) 0.0053(7) 0.0022(8) 0.0077(7)
C11 0.0239(9) 0.0161(9) 0.0156(9) 0.0015(7) 0.0075(8) 0.0036(8)
C9 0.0212(9) 0.0146(9) 0.0182(9) 0.0028(7) 0.0020(8) 0.0050(8)
C8 0.0178(9) 0.0179(9) 0.0236(10) 0.0061(8) 0.0051(8) 0.0041(7)
C2 0.0162(9) 0.0180(9) 0.0179(9) 0.0036(7) 0.0029(8) 0.0040(7)
C12 0.0260(10) 0.0248(10) 0.0224(10) 0.0060(8) 0.0103(9) 0.0097(8)
C16 0.0237(9) 0.0241(10) 0.0208(10) 0.0015(8) 0.0063(8) 0.0029(8)
C13 0.0454(12) 0.0234(10) 0.0288(11) 0.0092(9) 0.0205(10) 0.0177(10)
C3 0.0159(8) 0.0172(9) 0.0211(10) 0.0043(7) 0.0039(8) 0.0017(7)
C15 0.0348(11) 0.0265(10) 0.0262(11) -0.0028(9) 0.0098(10) -0.0064(9)
C14 0.0586(14) 0.0156(9) 0.0304(12) 0.0018(9) 0.0228(11) 0.0032(10)
C1 0.0165(9) 0.0185(9) 0.0177(9) 0.0023(7) 0.0023(8) 0.0056(7)

loop_
_atom_type_symbol
_atom_type_description
_atom_type_scat_dispersion_real
_atom_type_scat_dispersion_imag
_atom_type_scat_source
C C 0.0033 0.0016 'International Tables Vol C Tables 4.2.6.8 and 6.1.1.4'
H H 0.0000 0.0000 'International Tables Vol C Tables 4.2.6.8 and 6.1.1.4'
N N 0.0061 0.0033 'International Tables Vol C Tables 4.2.6.8 and 6.1.1.4'

loop_
_geom_angle_atom_site_label_1
_geom_angle_atom_site_label_2
_geom_angle_atom_site_label_3
_geom_angle
_geom_angle_site_symmetry_1
_geom_angle_site_symmetry_3
C2 N1 C11 127.83(13) . .
C1 N1 C11 124.52(14) . .
C1 N1 C2 107.54(13) . .
C6 C7 C10 119.47(16) . .
C6 C7 C8 120.12(15) . .
C8 C7 C10 120.41(15) . .
C6 C5 H5 119.5 . .
C6 C5 C4 121.03(16) . .
C4 C5 H5 119.5 . .
N2 C10 C7 178.90(18) . .
C7 C6 H6 120.1 . .
C5 C6 C7 119.80(16) . .
C5 C6 H6 120.1 . .
C5 C4 C2 122.59(15) . .
C9 C4 C5 117.99(15) . .
C9 C4 C2 119.33(15) . .
C12 C11 N1 120.09(16) . .
C16 C11 N1 118.99(15) . .
C16 C11 C12 120.92(16) . .
C4 C9 H9 119.2 . .
C8 C9 C4 121.63(16) . .
C8 C9 H9 119.2 . .
C7 C8 H8 120.3 . .
C9 C8 C7 119.43(16) . .
C9 C8 H8 120.3 . .
N1 C2 C4 123.92(15) . .
C3 C2 N1 109.12(14) . .
C3 C2 C4 126.72(16) . .
C11 C12 H12 120.5 . .
C13 C12 C11 119.06(18) . .
C13 C12 H12 120.5 . .
C11 C16 H16 120.4 . .
C11 C16 C15 119.19(18) . .
C15 C16 H16 120.4 . .
C12 C13 H13 119.8 . .
C12 C13 C14 120.39(18) . .
C14 C13 H13 119.8 . .
C2 C3 H3 127.1 . .
C2 C3 C1 105.76(15) . 2_567
C1 C3 H3 127.1 2_567 .
C16 C15 H15 119.9 . .
C14 C15 C16 120.24(19) . .
C14 C15 H15 119.9 . .
C13 C14 H14 119.9 . .
C15 C14 C13 120.16(18) . .
C15 C14 H14 119.9 . .
N1 C1 C3 142.43(15) . 2_567
C1 C1 N1 107.95(17) 2_567 .
C1 C1 C3 109.62(17) 2_567 2_567

loop_
_geom_bond_atom_site_label_1
_geom_bond_atom_site_label_2
_geom_bond_distance
_geom_bond_site_symmetry_2
N1 C11 1.431(2) .
N1 C2 1.401(2) .
N1 C1 1.385(2) .
C7 C10 1.446(2) .
C7 C6 1.394(2) .
C7 C8 1.398(2) .
C5 H5 0.9300 .
C5 C6 1.382(2) .
C5 C4 1.404(2) .
C10 N2 1.145(2) .
C6 H6 0.9300 .
C4 C9 1.400(2) .
C4 C2 1.461(2) .
C11 C12 1.389(2) .
C11 C16 1.379(2) .
C9 H9 0.9300 .
C9 C8 1.378(2) .
C8 H8 0.9300 .
C2 C3 1.391(2) .
C12 H12 0.9300 .
C12 C13 1.383(3) .
C16 H16 0.9300 .
C16 C15 1.394(3) .
C13 H13 0.9300 .
C13 C14 1.384(3) .
C3 H3 0.9300 .
C3 C1 1.408(2) 2_567
C15 H15 0.9300 .
C15 C14 1.373(3) .
C14 H14 0.9300 .
C1 C3 1.408(2) 2_567
C1 C1 1.375(3) 2_567

loop_
_geom_torsion_atom_site_label_1
_geom_torsion_atom_site_label_2
_geom_torsion_atom_site_label_3
_geom_torsion_atom_site_label_4
_geom_torsion
_geom_torsion_site_symmetry_4
N1 C11 C12 C13 -177.65(16) .
N1 C11 C16 C15 178.58(16) .
N1 C2 C3 C1 0.4(2) 2_567
C5 C4 C9 C8 -0.1(3) .
C5 C4 C2 N1 32.7(3) .
C5 C4 C2 C3 -141.15(19) .
C10 C7 C6 C5 -179.52(17) .
C10 C7 C8 C9 -179.98(16) .
C6 C7 C10 N2 -32(11) .
C6 C7 C8 C9 0.7(3) .
C6 C5 C4 C9 0.6(3) .
C6 C5 C4 C2 177.11(17) .
C4 C5 C6 C7 -0.4(3) .
C4 C9 C8 C7 -0.6(3) .
C4 C2 C3 C1 174.93(17) 2_567
C11 N1 C2 C4 8.9(3) .
C11 N1 C2 C3 -176.41(17) .
C11 N1 C1 C3 -2.8(4) 2_567
C11 N1 C1 C1 176.14(19) 2_567
C11 C12 C13 C14 -1.4(3) .
C11 C16 C15 C14 -0.5(3) .
C9 C4 C2 N1 -150.87(17) .
C9 C4 C2 C3 35.3(3) .
C8 C7 C10 N2 149(10) .
C8 C7 C6 C5 -0.2(3) .
C2 N1 C11 C12 54.3(3) .
C2 N1 C11 C16 -125.38(19) .
C2 N1 C1 C3 -179.4(2) 2_567
C2 N1 C1 C1 -0.5(2) 2_567
C2 C4 C9 C8 -176.71(16) .
C12 C11 C16 C15 -1.1(3) .
C12 C13 C14 C15 -0.3(3) .
C16 C11 C12 C13 2.1(3) .
C16 C15 C14 C13 1.2(3) .
C1 N1 C11 C12 -121.56(19) .
C1 N1 C11 C16 58.7(2) .
C1 N1 C2 C4 -174.70(16) .
C1 N1 C2 C3 0.0(2) .
